data_4064571
loop_
_publ_author_name
'Uhl, Werner'
'Claesener, Michael'
'Kovert, Dirk'
'Hepp, Alexander'
'W\"urthwein, Ernst-Ulrich'
'Ghavtadze, Nugzar'

_publ_section_title
;
 A Unique Chlorine--Methyl Exchange Reaction upon Treatment of
 Dichloroorganogallium Compounds, RGaCl2, with the Bulky Alkyllithium
 Derivative LiC(SiMe3)3
;
_journal_issue 11
_journal_name_full Organometallics
_journal_page_first 3075
_journal_paper_doi 10.1021/om200176y
_journal_volume 30
_journal_year 2011
_chemical_formula_sum 'C41 H88 Cl2 Ga2 Si8'
_chemical_formula_weight 1016.17
_chemical_melting_point 405
_chemical_name_systematic
; 
 ? 
;
_space_group_IT_number 14
_symmetry_cell_setting monoclinic
_symmetry_space_group_name_Hall '-P 2yn'
_symmetry_space_group_name_H-M 'P 1 21/n 1'
_atom_sites_solution_hydrogens geom
_atom_sites_solution_primary direct
_atom_sites_solution_secondary difmap
_audit_creation_method SHELXL-97
_cell_angle_alpha 90.00
_cell_angle_beta 109.5260(10)
_cell_angle_gamma 90.00
_cell_formula_units_Z 4
_cell_length_a 14.7824(2)
_cell_length_b 18.3463(2)
_cell_length_c 21.5909(2)
_cell_measurement_reflns_used 9928
_cell_measurement_temperature 153(2)
_cell_measurement_theta_max 72.5855
_cell_measurement_theta_min 3.1895
_cell_volume 5518.75(11)
_computing_cell_refinement 'Bruker SAINT+'
_computing_data_collection 'Bruker SMART'
_computing_data_reduction 'Bruker SHELXTL'
_computing_molecular_graphics 'Bruker SHELXTL'
_computing_publication_material 'Bruker SHELXTL'
_computing_structure_refinement 'SHELXL-97 (Sheldrick, 1997)'
_computing_structure_solution 'SHELXS-97 (Sheldrick, 1990)'
_diffrn_ambient_temperature 153(2)
_diffrn_measured_fraction_theta_full 0.947
_diffrn_measured_fraction_theta_max 0.947
_diffrn_measurement_device_type 'CCD area detector'
_diffrn_measurement_method 'omega scans'
_diffrn_radiation_monochromator graphite
_diffrn_radiation_source 'rotating anode'
_diffrn_radiation_type CuK\a
_diffrn_radiation_wavelength 1.54178
_diffrn_reflns_av_R_equivalents 0.0421
_diffrn_reflns_av_sigmaI/netI 0.0389
_diffrn_reflns_limit_h_max 16
_diffrn_reflns_limit_h_min -18
_diffrn_reflns_limit_k_max 19
_diffrn_reflns_limit_k_min -22
_diffrn_reflns_limit_l_max 22
_diffrn_reflns_limit_l_min -26
_diffrn_reflns_number 32474
_diffrn_reflns_theta_full 72.57
_diffrn_reflns_theta_max 72.57
_diffrn_reflns_theta_min 3.19
_exptl_absorpt_coefficient_mu 3.940
_exptl_absorpt_correction_T_max 0.7181
_exptl_absorpt_correction_T_min 0.4391
_exptl_absorpt_correction_type empirical
_exptl_absorpt_process_details SADABS
_exptl_crystal_colour Colorless
_exptl_crystal_density_diffrn 1.223
_exptl_crystal_density_method 'not measured'
_exptl_crystal_description Block
_exptl_crystal_F_000 2168
_exptl_crystal_size_max 0.33
_exptl_crystal_size_mid 0.31
_exptl_crystal_size_min 0.21
_refine_diff_density_max 1.113
_refine_diff_density_min -0.631
_refine_diff_density_rms 0.092
_refine_ls_extinction_method none
_refine_ls_goodness_of_fit_ref 1.061
_refine_ls_hydrogen_treatment constr
_refine_ls_matrix_type full
_refine_ls_number_parameters 502
_refine_ls_number_reflns 10370
_refine_ls_number_restraints 0
_refine_ls_restrained_S_all 1.061
_refine_ls_R_factor_all 0.0511
_refine_ls_R_factor_gt 0.0412
_refine_ls_shift/su_max 0.016
_refine_ls_shift/su_mean 0.000
_refine_ls_structure_factor_coef Fsqd
_refine_ls_weighting_details 'calc w=1/[\s^2^(Fo^2^)+(0.0703P)^2^+0.0000P] where P=(Fo^2^+2Fc^2^)/3'
_refine_ls_weighting_scheme calc
_refine_ls_wR_factor_gt 0.1108
_refine_ls_wR_factor_ref 0.1161
_reflns_number_gt 8369
_reflns_number_total 10370
_reflns_threshold_expression >2sigma(I)
_cod_data_source_file om200176y_si_004.cif
_cod_data_source_block sad1
_cod_depositor_comments
;
The following automatic conversions were performed:

'_symmetry_cell_setting' value 'Monoclinic' changed to 'monoclinic'
according to /home/saulius/struct/CIF-dictionaries/cif_core.dic
dictionary named 'cif_core.dic' version 2.4.1 from 2010-06-29.

Automatic conversion script
Id: cif_fix_values 1715 2011-07-08 13:25:40Z adriana 
;
_cod_original_sg_symbol_H-M P2(1)/n
_cod_database_code 4064571

loop_
_symmetry_equiv_pos_as_xyz
'x, y, z'
'-x+1/2, y+1/2, -z+1/2'
'-x, -y, -z'
'x-1/2, -y-1/2, z-1/2'

loop_
_atom_site_label
_atom_site_type_symbol
_atom_site_fract_x
_atom_site_fract_y
_atom_site_fract_z
_atom_site_U_iso_or_equiv
_atom_site_adp_type
_atom_site_occupancy
_atom_site_symmetry_multiplicity
_atom_site_calc_flag
_atom_site_refinement_flags
Ga1 Ga 0.30628(2) 0.903554(15) 0.136555(14) 0.01642(9) Uani 1 1 d .
C1 C 0.42129(18) 0.88007(13) 0.21378(12) 0.0204(5) Uani 1 1 d .
Si11 Si 0.53023(5) 0.94071(4) 0.24104(4) 0.02665(17) Uani 1 1 d .
C111 C 0.6002(2) 0.94246(18) 0.18337(15) 0.0395(7) Uani 1 1 d .
H11A H 0.6563 0.9742 0.2012 0.059 Uiso 1 1 calc R
H11B H 0.5596 0.9612 0.1406 0.059 Uiso 1 1 calc R
H11C H 0.6215 0.8930 0.1781 0.059 Uiso 1 1 calc R
C112 C 0.4866(2) 1.03566(16) 0.24833(19) 0.0524(10) Uani 1 1 d .
H11D H 0.4500 1.0354 0.2787 0.079 Uiso 1 1 calc R
H11E H 0.4455 1.0525 0.2050 0.079 Uiso 1 1 calc R
H11F H 0.5418 1.0685 0.2651 0.079 Uiso 1 1 calc R
C113 C 0.6142(2) 0.91170(18) 0.32347(14) 0.0422(8) Uani 1 1 d .
H11G H 0.6342 0.8612 0.3210 0.063 Uiso 1 1 calc R
H11H H 0.5815 0.9153 0.3560 0.063 Uiso 1 1 calc R
H11I H 0.6707 0.9435 0.3364 0.063 Uiso 1 1 calc R
C10 C 0.41701(18) 0.82660(13) 0.25536(11) 0.0209(5) Uani 1 1 d .
H10 H 0.4746 0.8160 0.2903 0.025 Uiso 1 1 calc R
C2 C 0.2301(2) 0.98760(13) 0.14967(12) 0.0245(6) Uani 1 1 d .
H2A H 0.1658 0.9709 0.1468 0.037 Uiso 1 1 calc R
H2B H 0.2247 1.0242 0.1156 0.037 Uiso 1 1 calc R
H2C H 0.2621 1.0091 0.1931 0.037 Uiso 1 1 calc R
C3 C 0.26708(17) 0.85109(12) 0.04815(11) 0.0167(5) Uani 1 1 d .
Si31 Si 0.34579(5) 0.89581(4) 0.00823(3) 0.02381(16) Uani 1 1 d .
Cl31 Cl 0.37442(6) 1.00162(4) 0.05016(4) 0.03947(18) Uani 1 1 d .
C311 C 0.2967(3) 0.90972(19) -0.08285(14) 0.0456(9) Uani 1 1 d .
H31A H 0.2828 0.8623 -0.1049 0.068 Uiso 1 1 calc R
H31B H 0.3440 0.9357 -0.0973 0.068 Uiso 1 1 calc R
H31C H 0.2375 0.9385 -0.0941 0.068 Uiso 1 1 calc R
C312 C 0.4681(2) 0.85701(17) 0.02653(17) 0.0414(8) Uani 1 1 d .
H31D H 0.4978 0.8504 0.0741 0.062 Uiso 1 1 calc R
H31E H 0.5073 0.8904 0.0106 0.062 Uiso 1 1 calc R
H31F H 0.4637 0.8098 0.0045 0.062 Uiso 1 1 calc R
Si32 Si 0.13544(5) 0.87430(4) 0.00534(3) 0.02243(16) Uani 1 1 d .
C321 C 0.0614(2) 0.85543(16) 0.05928(14) 0.0323(6) Uani 1 1 d .
H32A H 0.0910 0.8791 0.1020 0.048 Uiso 1 1 calc R
H32B H 0.0582 0.8027 0.0656 0.048 Uiso 1 1 calc R
H32C H -0.0035 0.8746 0.0384 0.048 Uiso 1 1 calc R
C322 C 0.1147(2) 0.97236(15) -0.02115(14) 0.0352(7) Uani 1 1 d .
H32D H 0.0456 0.9815 -0.0404 0.053 Uiso 1 1 calc R
H32E H 0.1457 0.9825 -0.0539 0.053 Uiso 1 1 calc R
H32F H 0.1421 1.0041 0.0170 0.053 Uiso 1 1 calc R
C323 C 0.0778(2) 0.82012(17) -0.07228(13) 0.0366(7) Uani 1 1 d .
H32G H 0.0107 0.8351 -0.0923 0.055 Uiso 1 1 calc R
H32H H 0.0805 0.7681 -0.0616 0.055 Uiso 1 1 calc R
H32I H 0.1123 0.8290 -0.1032 0.055 Uiso 1 1 calc R
Si33 Si 0.28807(5) 0.74879(4) 0.05218(3) 0.02104(15) Uani 1 1 d .
C331 C 0.4072(2) 0.71996(15) 0.11173(13) 0.0302(6) Uani 1 1 d .
H33A H 0.4190 0.7456 0.1535 0.045 Uiso 1 1 calc R
H33B H 0.4580 0.7319 0.0937 0.045 Uiso 1 1 calc R
H33C H 0.4067 0.6673 0.1191 0.045 Uiso 1 1 calc R
C332 C 0.2840(2) 0.71026(15) -0.02976(13) 0.0344(7) Uani 1 1 d .
H33D H 0.2910 0.6571 -0.0264 0.052 Uiso 1 1 calc R
H33E H 0.3365 0.7310 -0.0423 0.052 Uiso 1 1 calc R
H33F H 0.2225 0.7226 -0.0631 0.052 Uiso 1 1 calc R
C333 C 0.1941(2) 0.69894(15) 0.07623(14) 0.0338(7) Uani 1 1 d .
H33G H 0.2126 0.6476 0.0846 0.051 Uiso 1 1 calc R
H33H H 0.1324 0.7022 0.0405 0.051 Uiso 1 1 calc R
H33I H 0.1883 0.7209 0.1161 0.051 Uiso 1 1 calc R
Ga2 Ga 0.17741(2) 0.906644(15) 0.348349(14) 0.01640(9) Uani 1 1 d .
C4 C 0.06331(18) 0.87681(13) 0.27254(11) 0.0187(5) Uani 1 1 d .
Si41 Si -0.04839(5) 0.93353(4) 0.24059(3) 0.02475(16) Uani 1 1 d .
C411 C -0.1172(2) 0.94277(18) 0.29872(14) 0.0365(7) Uani 1 1 d .
H41A H -0.0781 0.9689 0.3382 0.055 Uiso 1 1 calc R
H41B H -0.1331 0.8942 0.3111 0.055 Uiso 1 1 calc R
H41C H -0.1765 0.9700 0.2774 0.055 Uiso 1 1 calc R
C412 C -0.0102(2) 1.02648(16) 0.22361(15) 0.0398(7) Uani 1 1 d .
H41D H 0.0328 1.0477 0.2645 0.060 Uiso 1 1 calc R
H41E H -0.0669 1.0576 0.2059 0.060 Uiso 1 1 calc R
H41F H 0.0234 1.0228 0.1915 0.060 Uiso 1 1 calc R
C413 C -0.1316(2) 0.89397(18) 0.16199(14) 0.0384(7) Uani 1 1 d .
H41G H -0.1905 0.9231 0.1467 0.058 Uiso 1 1 calc R
H41H H -0.1476 0.8437 0.1697 0.058 Uiso 1 1 calc R
H41I H -0.1001 0.8944 0.1286 0.058 Uiso 1 1 calc R
C40 C 0.07192(18) 0.82038(13) 0.23470(12) 0.0215(5) Uani 1 1 d .
H40 H 0.0156 0.8056 0.2004 0.026 Uiso 1 1 calc R
C5 C 0.2526(2) 0.98845(13) 0.33002(13) 0.0264(6) Uani 1 1 d .
H5A H 0.3098 0.9692 0.3223 0.040 Uiso 1 1 calc R
H5B H 0.2722 1.0216 0.3678 0.040 Uiso 1 1 calc R
H5C H 0.2130 1.0149 0.2910 0.040 Uiso 1 1 calc R
C6 C 0.21675(17) 0.86245(13) 0.44019(11) 0.0169(5) Uani 1 1 d .
Si61 Si 0.13656(5) 0.91255(4) 0.47541(3) 0.02131(15) Uani 1 1 d .
Cl61 Cl 0.10212(5) 1.01187(3) 0.42113(4) 0.03422(17) Uani 1 1 d .
C611 C 0.1858(3) 0.94134(19) 0.56261(14) 0.0465(9) Uani 1 1 d .
H61A H 0.1373 0.9695 0.5740 0.070 Uiso 1 1 calc R
H61B H 0.2429 0.9716 0.5691 0.070 Uiso 1 1 calc R
H61C H 0.2032 0.8982 0.5908 0.070 Uiso 1 1 calc R
C612 C 0.0165(2) 0.87296(16) 0.46320(16) 0.0377(7) Uani 1 1 d .
H61D H 0.0234 0.8290 0.4902 0.057 Uiso 1 1 calc R
H61E H -0.0143 0.8603 0.4168 0.057 Uiso 1 1 calc R
H61F H -0.0232 0.9087 0.4761 0.057 Uiso 1 1 calc R
Si62 Si 0.19833(5) 0.76023(4) 0.44530(3) 0.02069(15) Uani 1 1 d .
C621 C 0.0812(2) 0.72611(14) 0.38724(13) 0.0284(6) Uani 1 1 d .
H62A H 0.0723 0.7441 0.3428 0.043 Uiso 1 1 calc R
H62B H 0.0286 0.7437 0.4014 0.043 Uiso 1 1 calc R
H62C H 0.0813 0.6727 0.3871 0.043 Uiso 1 1 calc R
C622 C 0.2008(2) 0.73252(15) 0.53000(13) 0.0336(7) Uani 1 1 d .
H62D H 0.1965 0.6793 0.5321 0.050 Uiso 1 1 calc R
H62E H 0.1463 0.7547 0.5392 0.050 Uiso 1 1 calc R
H62F H 0.2608 0.7492 0.5627 0.050 Uiso 1 1 calc R
C623 C 0.2945(2) 0.70613(16) 0.42802(15) 0.0365(7) Uani 1 1 d .
H62G H 0.2785 0.6542 0.4264 0.055 Uiso 1 1 calc R
H62H H 0.3560 0.7147 0.4629 0.055 Uiso 1 1 calc R
H62I H 0.2993 0.7212 0.3857 0.055 Uiso 1 1 calc R
Si63 Si 0.34810(5) 0.88847(4) 0.48170(3) 0.02303(16) Uani 1 1 d .
C631 C 0.4228(2) 0.86348(17) 0.42926(14) 0.0343(7) Uani 1 1 d .
H63A H 0.4901 0.8763 0.4524 0.051 Uiso 1 1 calc R
H63B H 0.3996 0.8902 0.3876 0.051 Uiso 1 1 calc R
H63C H 0.4177 0.8110 0.4205 0.051 Uiso 1 1 calc R
C632 C 0.3657(2) 0.98961(15) 0.49892(15) 0.0362(7) Uani 1 1 d .
H63D H 0.3891 0.9978 0.5465 0.054 Uiso 1 1 calc R
H63E H 0.3044 1.0149 0.4792 0.054 Uiso 1 1 calc R
H63F H 0.4127 1.0084 0.4799 0.054 Uiso 1 1 calc R
C433 C 0.4061(2) 0.84229(17) 0.56334(13) 0.0387(7) Uani 1 1 d .
H63G H 0.4052 0.7894 0.5570 0.058 Uiso 1 1 calc R
H63H H 0.3707 0.8545 0.5930 0.058 Uiso 1 1 calc R
H63I H 0.4727 0.8590 0.5825 0.058 Uiso 1 1 calc R
C101 C 0.33127(19) 0.78252(13) 0.25217(11) 0.0200(5) Uani 1 1 d .
C102 C 0.24418(16) 0.81736(13) 0.24484(10) 0.0181(5) Uani 1 1 d .
H102 H 0.2415 0.8690 0.2418 0.022 Uiso 1 1 calc R
C103 C 0.16120(19) 0.77941(13) 0.24178(11) 0.0210(5) Uani 1 1 d .
C104 C 0.1659(2) 0.70311(14) 0.24433(13) 0.0294(6) Uani 1 1 d .
H104 H 0.1096 0.6755 0.2395 0.035 Uiso 1 1 calc R
C105 C 0.2522(2) 0.66798(15) 0.25384(12) 0.0350(8) Uani 1 1 d .
H105 H 0.2550 0.6163 0.2570 0.042 Uiso 1 1 calc R
C106 C 0.3347(2) 0.70654(14) 0.25881(13) 0.0293(6) Uani 1 1 d .
H106 H 0.3937 0.6815 0.2667 0.035 Uiso 1 1 calc R
C01 C 0.6578(3) 0.7203(2) 0.2506(2) 0.0600(10) Uani 1 1 d .
H01A H 0.6445 0.6987 0.2887 0.072 Uiso 1 1 calc R
H01B H 0.6080 0.7571 0.2298 0.072 Uiso 1 1 calc R
C02 C 0.7551(3) 0.7535(2) 0.2713(2) 0.0711(12) Uani 1 1 d .
H02A H 0.7755 0.7670 0.3183 0.085 Uiso 1 1 calc R
H02B H 0.7544 0.7982 0.2454 0.085 Uiso 1 1 calc R
C03 C 0.6606(3) 0.6638(3) 0.2032(2) 0.0755(14) Uani 1 1 d .
H03A H 0.6502 0.6850 0.1592 0.091 Uiso 1 1 calc R
H03B H 0.6115 0.6258 0.1996 0.091 Uiso 1 1 calc R
C04 C 0.8236(3) 0.6988(3) 0.2600(3) 0.0850(15) Uani 1 1 d .
H04A H 0.8749 0.6863 0.3017 0.102 Uiso 1 1 calc R
H04B H 0.8534 0.7175 0.2283 0.102 Uiso 1 1 calc R
C05 C 0.7603(3) 0.6335(3) 0.2323(2) 0.099(2) Uani 1 1 d .
H05A H 0.7804 0.6090 0.1982 0.119 Uiso 1 1 calc R
H05B H 0.7635 0.5980 0.2675 0.119 Uiso 1 1 calc R

loop_
_atom_site_aniso_label
_atom_site_aniso_U_11
_atom_site_aniso_U_22
_atom_site_aniso_U_33
_atom_site_aniso_U_23
_atom_site_aniso_U_13
_atom_site_aniso_U_12
Ga1 0.01996(17) 0.01489(16) 0.01549(17) -0.00077(10) 0.00735(12) 0.00100(11)
C1 0.0209(13) 0.0205(12) 0.0191(13) -0.0056(9) 0.0059(10) 0.0007(10)
Si11 0.0207(4) 0.0280(4) 0.0301(4) -0.0098(3) 0.0069(3) -0.0049(3)
C111 0.0260(16) 0.057(2) 0.0360(18) -0.0007(14) 0.0107(13) -0.0094(15)
C112 0.041(2) 0.0293(17) 0.086(3) -0.0195(17) 0.0207(19) -0.0086(15)
C113 0.0317(17) 0.063(2) 0.0243(16) -0.0141(13) -0.0004(12) -0.0081(15)
C10 0.0215(13) 0.0249(13) 0.0153(12) -0.0026(9) 0.0046(9) 0.0063(10)
C2 0.0333(15) 0.0204(13) 0.0219(13) -0.0002(9) 0.0119(11) 0.0113(11)
C3 0.0193(12) 0.0184(12) 0.0121(11) -0.0001(8) 0.0050(9) 0.0026(9)
Si31 0.0250(4) 0.0295(4) 0.0211(4) 0.0007(3) 0.0132(3) -0.0004(3)
Cl31 0.0440(4) 0.0281(4) 0.0520(5) -0.0009(3) 0.0237(4) -0.0066(3)
C311 0.053(2) 0.066(2) 0.0236(17) 0.0101(14) 0.0203(15) -0.0059(17)
C312 0.0300(17) 0.0449(19) 0.056(2) -0.0072(15) 0.0239(15) 0.0013(14)
Si32 0.0189(4) 0.0305(4) 0.0171(3) 0.0058(3) 0.0049(3) 0.0045(3)
C321 0.0236(15) 0.0454(18) 0.0303(16) 0.0055(12) 0.0122(12) 0.0036(13)
C322 0.0311(16) 0.0379(17) 0.0366(17) 0.0149(12) 0.0113(13) 0.0146(13)
C323 0.0294(16) 0.0546(19) 0.0201(15) -0.0001(12) 0.0006(11) -0.0008(14)
Si33 0.0268(4) 0.0188(3) 0.0160(3) -0.0037(2) 0.0053(3) 0.0032(3)
C331 0.0343(16) 0.0278(14) 0.0251(14) -0.0019(10) 0.0053(12) 0.0138(12)
C332 0.0386(17) 0.0352(16) 0.0263(15) -0.0149(11) 0.0066(12) 0.0028(13)
C333 0.0451(18) 0.0246(14) 0.0314(16) 0.0025(11) 0.0122(13) -0.0039(13)
Ga2 0.01971(17) 0.01621(16) 0.01389(16) -0.00047(10) 0.00644(12) -0.00317(12)
C4 0.0207(13) 0.0215(12) 0.0136(12) 0.0021(9) 0.0051(9) -0.0051(10)
Si41 0.0211(4) 0.0319(4) 0.0192(4) 0.0032(3) 0.0042(3) 0.0008(3)
C411 0.0228(15) 0.056(2) 0.0309(16) -0.0027(13) 0.0090(12) 0.0020(14)
C412 0.0414(19) 0.0364(17) 0.0384(18) 0.0146(13) 0.0090(14) 0.0042(14)
C413 0.0269(16) 0.058(2) 0.0242(16) 0.0003(13) -0.0001(12) 0.0015(14)
C40 0.0231(13) 0.0245(13) 0.0169(12) -0.0008(9) 0.0066(10) -0.0096(11)
C5 0.0342(15) 0.0234(13) 0.0248(14) -0.0033(10) 0.0140(11) -0.0134(12)
C6 0.0191(12) 0.0192(12) 0.0119(11) -0.0020(8) 0.0043(9) -0.0007(10)
Si61 0.0238(4) 0.0253(4) 0.0176(4) -0.0020(2) 0.0107(3) 0.0003(3)
Cl61 0.0385(4) 0.0232(3) 0.0441(4) 0.0015(3) 0.0180(3) 0.0038(3)
C611 0.056(2) 0.062(2) 0.0254(17) -0.0134(14) 0.0183(15) 0.0077(18)
C612 0.0312(17) 0.0365(17) 0.053(2) 0.0094(14) 0.0237(15) 0.0012(14)
Si62 0.0255(4) 0.0182(3) 0.0169(3) 0.0023(2) 0.0052(3) -0.0018(3)
C621 0.0322(15) 0.0251(14) 0.0253(14) 0.0018(10) 0.0062(11) -0.0110(12)
C622 0.0414(18) 0.0342(16) 0.0221(15) 0.0104(11) 0.0063(12) -0.0035(13)
C623 0.0413(18) 0.0279(15) 0.0392(18) -0.0039(12) 0.0119(14) 0.0060(13)
Si63 0.0176(4) 0.0300(4) 0.0197(4) -0.0080(3) 0.0039(3) -0.0047(3)
C631 0.0212(14) 0.0486(18) 0.0341(16) -0.0130(13) 0.0106(12) -0.0031(13)
C632 0.0303(16) 0.0369(17) 0.0398(18) -0.0183(13) 0.0098(13) -0.0156(13)
C433 0.0265(16) 0.059(2) 0.0225(15) -0.0020(13) -0.0022(11) -0.0006(14)
C101 0.0293(14) 0.0196(12) 0.0116(12) 0.0009(8) 0.0075(10) 0.0034(10)
C102 0.0303(14) 0.0112(11) 0.0141(12) -0.0004(8) 0.0088(10) -0.0019(9)
C103 0.0336(15) 0.0176(12) 0.0140(12) -0.0034(9) 0.0109(10) -0.0048(11)
C104 0.0490(18) 0.0192(13) 0.0287(15) -0.0094(10) 0.0246(13) -0.0147(13)
C105 0.070(2) 0.0116(13) 0.0363(17) 0.0017(10) 0.0355(17) 0.0005(13)
C106 0.0511(19) 0.0204(13) 0.0234(14) 0.0046(10) 0.0218(13) 0.0110(13)
C01 0.057(2) 0.059(2) 0.063(3) -0.0095(19) 0.020(2) 0.004(2)
C02 0.068(3) 0.054(3) 0.080(3) -0.003(2) 0.010(2) -0.013(2)
C03 0.053(3) 0.093(4) 0.080(3) -0.027(3) 0.020(2) 0.012(2)
C04 0.044(3) 0.095(4) 0.117(4) -0.015(3) 0.029(3) 0.004(3)
C05 0.085(4) 0.121(5) 0.061(3) -0.047(3) -0.017(2) 0.056(3)

loop_
_atom_type_symbol
_atom_type_description
_atom_type_scat_dispersion_real
_atom_type_scat_dispersion_imag
_atom_type_scat_source
C C 0.0181 0.0091 'International Tables Vol C Tables 4.2.6.8 and 6.1.1.4'
H H 0.0000 0.0000 'International Tables Vol C Tables 4.2.6.8 and 6.1.1.4'
Si Si 0.2541 0.3302 'International Tables Vol C Tables 4.2.6.8 and 6.1.1.4'
Cl Cl 0.3639 0.7018 'International Tables Vol C Tables 4.2.6.8 and 6.1.1.4'
Ga Ga -1.2846 0.7763 'International Tables Vol C Tables 4.2.6.8 and 6.1.1.4'

loop_
_geom_angle_atom_site_label_1
_geom_angle_atom_site_label_2
_geom_angle_atom_site_label_3
_geom_angle
C2 Ga1 C1 114.54(10)
C2 Ga1 C3 120.16(10)
C1 Ga1 C3 125.26(9)
C10 C1 Si11 116.63(19)
C10 C1 Ga1 119.96(19)
Si11 C1 Ga1 122.41(13)
C111 Si11 C113 107.43(14)
C111 Si11 C112 108.75(16)
C113 Si11 C112 108.66(16)
C111 Si11 C1 114.12(12)
C113 Si11 C1 110.79(13)
C112 Si11 C1 106.98(13)
Si11 C111 H11A 109.5
Si11 C111 H11B 109.5
H11A C111 H11B 109.5
Si11 C111 H11C 109.5
H11A C111 H11C 109.5
H11B C111 H11C 109.5
Si11 C112 H11D 109.5
Si11 C112 H11E 109.5
H11D C112 H11E 109.5
Si11 C112 H11F 109.5
H11D C112 H11F 109.5
H11E C112 H11F 109.5
Si11 C113 H11G 109.5
Si11 C113 H11H 109.5
H11G C113 H11H 109.5
Si11 C113 H11I 109.5
H11G C113 H11I 109.5
H11H C113 H11I 109.5
C1 C10 C101 126.6(2)
C1 C10 H10 116.7
C101 C10 H10 116.7
Ga1 C2 H2A 109.5
Ga1 C2 H2B 109.5
H2A C2 H2B 109.5
Ga1 C2 H2C 109.5
H2A C2 H2C 109.5
H2B C2 H2C 109.5
Si31 C3 Si33 109.88(12)
Si31 C3 Si32 111.95(12)
Si33 C3 Si32 111.61(12)
Si31 C3 Ga1 101.53(11)
Si33 C3 Ga1 115.60(11)
Si32 C3 Ga1 105.87(11)
C3 Si31 C312 116.66(13)
C3 Si31 C311 117.73(13)
C312 Si31 C311 106.46(15)
C3 Si31 Cl31 105.83(8)
C312 Si31 Cl31 102.61(11)
C311 Si31 Cl31 105.97(11)
Si31 C311 H31A 109.5
Si31 C311 H31B 109.5
H31A C311 H31B 109.5
Si31 C311 H31C 109.5
H31A C311 H31C 109.5
H31B C311 H31C 109.5
Si31 C312 H31D 109.5
Si31 C312 H31E 109.5
H31D C312 H31E 109.5
Si31 C312 H31F 109.5
H31D C312 H31F 109.5
H31E C312 H31F 109.5
C321 Si32 C322 107.19(13)
C321 Si32 C323 105.66(14)
C322 Si32 C323 104.72(13)
C321 Si32 C3 111.76(11)
C322 Si32 C3 113.44(12)
C323 Si32 C3 113.46(12)
Si32 C321 H32A 109.5
Si32 C321 H32B 109.5
H32A C321 H32B 109.5
Si32 C321 H32C 109.5
H32A C321 H32C 109.5
H32B C321 H32C 109.5
Si32 C322 H32D 109.5
Si32 C322 H32E 109.5
H32D C322 H32E 109.5
Si32 C322 H32F 109.5
H32D C322 H32F 109.5
H32E C322 H32F 109.5
Si32 C323 H32G 109.5
Si32 C323 H32H 109.5
H32G C323 H32H 109.5
Si32 C323 H32I 109.5
H32G C323 H32I 109.5
H32H C323 H32I 109.5
C333 Si33 C331 106.57(13)
C333 Si33 C332 106.42(13)
C331 Si33 C332 105.38(12)
C333 Si33 C3 111.69(12)
C331 Si33 C3 114.29(11)
C332 Si33 C3 111.93(12)
Si33 C331 H33A 109.5
Si33 C331 H33B 109.5
H33A C331 H33B 109.5
Si33 C331 H33C 109.5
H33A C331 H33C 109.5
H33B C331 H33C 109.5
Si33 C332 H33D 109.5
Si33 C332 H33E 109.5
H33D C332 H33E 109.5
Si33 C332 H33F 109.5
H33D C332 H33F 109.5
H33E C332 H33F 109.5
Si33 C333 H33G 109.5
Si33 C333 H33H 109.5
H33G C333 H33H 109.5
Si33 C333 H33I 109.5
H33G C333 H33I 109.5
H33H C333 H33I 109.5
C5 Ga2 C4 114.85(10)
C5 Ga2 C6 119.86(10)
C4 Ga2 C6 125.25(9)
C40 C4 Si41 116.85(19)
C40 C4 Ga2 118.81(19)
Si41 C4 Ga2 123.24(13)
C411 Si41 C412 108.45(15)
C411 Si41 C4 114.39(12)
C412 Si41 C4 106.95(13)
C411 Si41 C413 107.64(14)
C412 Si41 C413 108.94(14)
C4 Si41 C413 110.36(13)
Si41 C411 H41A 109.5
Si41 C411 H41B 109.5
H41A C411 H41B 109.5
Si41 C411 H41C 109.5
H41A C411 H41C 109.5
H41B C411 H41C 109.5
Si41 C412 H41D 109.5
Si41 C412 H41E 109.5
H41D C412 H41E 109.5
Si41 C412 H41F 109.5
H41D C412 H41F 109.5
H41E C412 H41F 109.5
Si41 C413 H41G 109.5
Si41 C413 H41H 109.5
H41G C413 H41H 109.5
Si41 C413 H41I 109.5
H41G C413 H41I 109.5
H41H C413 H41I 109.5
C4 C40 C103 126.0(2)
C4 C40 H40 117.0
C103 C40 H40 117.0
Ga2 C5 H5A 109.5
Ga2 C5 H5B 109.5
H5A C5 H5B 109.5
Ga2 C5 H5C 109.5
H5A C5 H5C 109.5
H5B C5 H5C 109.5
Si61 C6 Si62 109.97(12)
Si61 C6 Si63 111.94(12)
Si62 C6 Si63 111.23(12)
Si61 C6 Ga2 100.86(11)
Si62 C6 Ga2 116.63(11)
Si63 C6 Ga2 105.79(11)
C6 Si61 C612 117.46(13)
C6 Si61 C611 118.06(13)
C612 Si61 C611 106.76(15)
C6 Si61 Cl61 105.43(8)
C612 Si61 Cl61 102.42(10)
C611 Si61 Cl61 104.78(11)
Si61 C611 H61A 109.5
Si61 C611 H61B 109.5
H61A C611 H61B 109.5
Si61 C611 H61C 109.5
H61A C611 H61C 109.5
H61B C611 H61C 109.5
Si61 C612 H61D 109.5
Si61 C612 H61E 109.5
H61D C612 H61E 109.5
Si61 C612 H61F 109.5
H61D C612 H61F 109.5
H61E C612 H61F 109.5
C623 Si62 C621 106.46(13)
C623 Si62 C622 106.29(13)
C621 Si62 C622 105.81(12)
C623 Si62 C6 112.23(13)
C621 Si62 C6 114.11(11)
C622 Si62 C6 111.39(11)
Si62 C621 H62A 109.5
Si62 C621 H62B 109.5
H62A C621 H62B 109.5
Si62 C621 H62C 109.5
H62A C621 H62C 109.5
H62B C621 H62C 109.5
Si62 C622 H62D 109.5
Si62 C622 H62E 109.5
H62D C622 H62E 109.5
Si62 C622 H62F 109.5
H62D C622 H62F 109.5
H62E C622 H62F 109.5
Si62 C623 H62G 109.5
Si62 C623 H62H 109.5
H62G C623 H62H 109.5
Si62 C623 H62I 109.5
H62G C623 H62I 109.5
H62H C623 H62I 109.5
C631 Si63 C433 106.12(14)
C631 Si63 C632 106.67(14)
C433 Si63 C632 105.50(14)
C631 Si63 C6 111.48(11)
C433 Si63 C6 113.63(12)
C632 Si63 C6 112.89(12)
Si63 C631 H63A 109.5
Si63 C631 H63B 109.5
H63A C631 H63B 109.5
Si63 C631 H63C 109.5
H63A C631 H63C 109.5
H63B C631 H63C 109.5
Si63 C632 H63D 109.5
Si63 C632 H63E 109.5
H63D C632 H63E 109.5
Si63 C632 H63F 109.5
H63D C632 H63F 109.5
H63E C632 H63F 109.5
Si63 C433 H63G 109.5
Si63 C433 H63H 109.5
H63G C433 H63H 109.5
Si63 C433 H63I 109.5
H63G C433 H63I 109.5
H63H C433 H63I 109.5
C102 C101 C106 117.8(2)
C102 C101 C10 119.7(2)
C106 C101 C10 122.4(2)
C103 C102 C101 122.7(2)
C103 C102 H102 118.7
C101 C102 H102 118.7
C102 C103 C104 117.8(2)
C102 C103 C40 119.4(2)
C104 C103 C40 122.8(2)
C105 C104 C103 120.2(3)
C105 C104 H104 119.9
C103 C104 H104 119.9
C106 C105 C104 121.3(3)
C106 C105 H105 119.4
C104 C105 H105 119.4
C105 C106 C101 120.1(3)
C105 C106 H106 120.0
C101 C106 H106 120.0
C03 C01 C02 104.4(3)
C03 C01 H01A 110.9
C02 C01 H01A 110.9
C03 C01 H01B 110.9
C02 C01 H01B 110.9
H01A C01 H01B 108.9
C01 C02 C04 108.4(4)
C01 C02 H02A 110.0
C04 C02 H02A 110.0
C01 C02 H02B 110.0
C04 C02 H02B 110.0
H02A C02 H02B 108.4
C01 C03 C05 102.8(3)
C01 C03 H03A 111.2
C05 C03 H03A 111.2
C01 C03 H03B 111.2
C05 C03 H03B 111.2
H03A C03 H03B 109.1
C02 C04 C05 103.4(3)
C02 C04 H04A 111.1
C05 C04 H04A 111.1
C02 C04 H04B 111.1
C05 C04 H04B 111.1
H04A C04 H04B 109.1
C03 C05 C04 105.2(4)
C03 C05 H05A 110.7
C04 C05 H05A 110.7
C03 C05 H05B 110.7
C04 C05 H05B 110.7
H05A C05 H05B 108.8

loop_
_geom_bond_atom_site_label_1
_geom_bond_atom_site_label_2
_geom_bond_distance
Ga1 C2 1.985(2)
Ga1 C1 1.990(3)
Ga1 C3 2.041(2)
C1 C10 1.345(3)
C1 Si11 1.883(3)
Si11 C111 1.866(3)
Si11 C113 1.875(3)
Si11 C112 1.882(3)
C111 H11A 0.9800
C111 H11B 0.9800
C111 H11C 0.9800
C112 H11D 0.9800
C112 H11E 0.9800
C112 H11F 0.9800
C113 H11G 0.9800
C113 H11H 0.9800
C113 H11I 0.9800
C10 C101 1.486(4)
C10 H10 0.9500
C2 H2A 0.9800
C2 H2B 0.9800
C2 H2C 0.9800
C3 Si31 1.855(2)
C3 Si33 1.900(2)
C3 Si32 1.903(2)
Si31 C312 1.859(3)
Si31 C311 1.872(3)
Si31 Cl31 2.1239(10)
C311 H31A 0.9800
C311 H31B 0.9800
C311 H31C 0.9800
C312 H31D 0.9800
C312 H31E 0.9800
C312 H31F 0.9800
Si32 C321 1.877(3)
Si32 C322 1.882(3)
Si32 C323 1.889(3)
C321 H32A 0.9800
C321 H32B 0.9800
C321 H32C 0.9800
C322 H32D 0.9800
C322 H32E 0.9800
C322 H32F 0.9800
C323 H32G 0.9800
C323 H32H 0.9800
C323 H32I 0.9800
Si33 C333 1.876(3)
Si33 C331 1.876(3)
Si33 C332 1.888(3)
C331 H33A 0.9800
C331 H33B 0.9800
C331 H33C 0.9800
C332 H33D 0.9800
C332 H33E 0.9800
C332 H33F 0.9800
C333 H33G 0.9800
C333 H33H 0.9800
C333 H33I 0.9800
Ga2 C5 1.985(2)
Ga2 C4 1.994(2)
Ga2 C6 2.039(2)
C4 C40 1.351(3)
C4 Si41 1.877(3)
Si41 C411 1.869(3)
Si41 C412 1.871(3)
Si41 C413 1.877(3)
C411 H41A 0.9800
C411 H41B 0.9800
C411 H41C 0.9800
C412 H41D 0.9800
C412 H41E 0.9800
C412 H41F 0.9800
C413 H41G 0.9800
C413 H41H 0.9800
C413 H41I 0.9800
C40 C103 1.482(4)
C40 H40 0.9500
C5 H5A 0.9800
C5 H5B 0.9800
C5 H5C 0.9800
C6 Si61 1.852(2)
C6 Si62 1.904(2)
C6 Si63 1.907(2)
Si61 C612 1.854(3)
Si61 C611 1.854(3)
Si61 Cl61 2.1340(10)
C611 H61A 0.9800
C611 H61B 0.9800
C611 H61C 0.9800
C612 H61D 0.9800
C612 H61E 0.9800
C612 H61F 0.9800
Si62 C623 1.871(3)
Si62 C621 1.874(3)
Si62 C622 1.887(3)
C621 H62A 0.9800
C621 H62B 0.9800
C621 H62C 0.9800
C622 H62D 0.9800
C622 H62E 0.9800
C622 H62F 0.9800
C623 H62G 0.9800
C623 H62H 0.9800
C623 H62I 0.9800
Si63 C631 1.884(3)
Si63 C433 1.884(3)
Si63 C632 1.893(3)
C631 H63A 0.9800
C631 H63B 0.9800
C631 H63C 0.9800
C632 H63D 0.9800
C632 H63E 0.9800
C632 H63F 0.9800
C433 H63G 0.9800
C433 H63H 0.9800
C433 H63I 0.9800
C101 C102 1.398(3)
C101 C106 1.400(3)
C102 C103 1.393(3)
C102 H102 0.9500
C103 C104 1.402(3)
C104 C105 1.382(4)
C104 H104 0.9500
C105 C106 1.382(4)
C105 H105 0.9500
C106 H106 0.9500
C01 C03 1.467(5)
C01 C02 1.486(5)
C01 H01A 0.9900
C01 H01B 0.9900
C02 C04 1.502(6)
C02 H02A 0.9900
C02 H02B 0.9900
C03 C05 1.503(5)
C03 H03A 0.9900
C03 H03B 0.9900
C04 C05 1.514(6)
C04 H04A 0.9900
C04 H04B 0.9900
C05 H05A 0.9900
C05 H05B 0.9900

loop_
_geom_torsion_atom_site_label_1
_geom_torsion_atom_site_label_2
_geom_torsion_atom_site_label_3
_geom_torsion_atom_site_label_4
_geom_torsion
C2 Ga1 C1 C10 97.9(2)
C3 Ga1 C1 C10 -84.3(2)
C2 Ga1 C1 Si11 -70.28(17)
C3 Ga1 C1 Si11 107.52(15)
C10 C1 Si11 C111 122.2(2)
Ga1 C1 Si11 C111 -69.26(18)
C10 C1 Si11 C113 0.8(2)
Ga1 C1 Si11 C113 169.35(15)
C10 C1 Si11 C112 -117.5(2)
Ga1 C1 Si11 C112 51.07(19)
Si11 C1 C10 C101 165.99(18)
Ga1 C1 C10 C101 -2.8(3)
C2 Ga1 C3 Si31 96.54(13)
C1 Ga1 C3 Si31 -81.14(14)
C2 Ga1 C3 Si33 -144.60(13)
C1 Ga1 C3 Si33 37.71(18)
C2 Ga1 C3 Si32 -20.50(16)
C1 Ga1 C3 Si32 161.82(10)
Si33 C3 Si31 C312 -36.78(17)
Si32 C3 Si31 C312 -161.39(13)
Ga1 C3 Si31 C312 86.09(15)
Si33 C3 Si31 C311 91.69(17)
Si32 C3 Si31 C311 -32.92(19)
Ga1 C3 Si31 C311 -145.44(14)
Si33 C3 Si31 Cl31 -150.13(9)
Si32 C3 Si31 Cl31 85.26(11)
Ga1 C3 Si31 Cl31 -27.26(11)
Si31 C3 Si32 C321 -161.60(13)
Si33 C3 Si32 C321 74.76(15)
Ga1 C3 Si32 C321 -51.81(15)
Si31 C3 Si32 C322 -40.28(16)
Si33 C3 Si32 C322 -163.92(13)
Ga1 C3 Si32 C322 69.51(15)
Si31 C3 Si32 C323 79.07(16)
Si33 C3 Si32 C323 -44.58(16)
Ga1 C3 Si32 C323 -171.15(12)
Si31 C3 Si33 C333 -168.52(12)
Si32 C3 Si33 C333 -43.72(16)
Ga1 C3 Si33 C333 77.34(16)
Si31 C3 Si33 C331 70.39(15)
Si32 C3 Si33 C331 -164.80(12)
Ga1 C3 Si33 C331 -43.74(17)
Si31 C3 Si33 C332 -49.31(16)
Si32 C3 Si33 C332 75.50(16)
Ga1 C3 Si33 C332 -163.45(13)
C5 Ga2 C4 C40 96.1(2)
C6 Ga2 C4 C40 -86.1(2)
C5 Ga2 C4 Si41 -71.55(17)
C6 Ga2 C4 Si41 106.28(15)
C40 C4 Si41 C411 125.5(2)
Ga2 C4 Si41 C411 -66.68(18)
C40 C4 Si41 C412 -114.4(2)
Ga2 C4 Si41 C412 53.42(18)
C40 C4 Si41 C413 3.9(2)
Ga2 C4 Si41 C413 171.78(14)
Si41 C4 C40 C103 165.04(19)
Ga2 C4 C40 C103 -3.4(3)
C5 Ga2 C6 Si61 96.13(13)
C4 Ga2 C6 Si61 -81.59(14)
C5 Ga2 C6 Si62 -144.85(13)
C4 Ga2 C6 Si62 37.43(18)
C5 Ga2 C6 Si63 -20.59(16)
C4 Ga2 C6 Si63 161.69(10)
Si62 C6 Si61 C612 -34.90(17)
Si63 C6 Si61 C612 -159.08(13)
Ga2 C6 Si61 C612 88.83(14)
Si62 C6 Si61 C611 95.29(17)
Si63 C6 Si61 C611 -28.90(19)
Ga2 C6 Si61 C611 -140.98(14)
Si62 C6 Si61 Cl61 -148.16(9)
Si63 C6 Si61 Cl61 87.66(11)
Ga2 C6 Si61 Cl61 -24.42(11)
Si61 C6 Si62 C623 -167.44(13)
Si63 C6 Si62 C623 -42.85(16)
Ga2 C6 Si62 C623 78.58(16)
Si61 C6 Si62 C621 71.34(15)
Si63 C6 Si62 C621 -164.06(12)
Ga2 C6 Si62 C621 -42.63(17)
Si61 C6 Si62 C622 -48.39(16)
Si63 C6 Si62 C622 76.20(15)
Ga2 C6 Si62 C622 -162.37(13)
Si61 C6 Si63 C631 -160.78(14)
Si62 C6 Si63 C631 75.74(16)
Ga2 C6 Si63 C631 -51.82(15)
Si61 C6 Si63 C433 79.36(16)
Si62 C6 Si63 C433 -44.11(17)
Ga2 C6 Si63 C433 -171.68(12)
Si61 C6 Si63 C632 -40.73(17)
Si62 C6 Si63 C632 -164.20(13)
Ga2 C6 Si63 C632 68.23(15)
C1 C10 C101 C102 -49.1(3)
C1 C10 C101 C106 133.5(3)
C106 C101 C102 C103 -2.2(3)
C10 C101 C102 C103 -179.7(2)
C101 C102 C103 C104 -1.9(3)
C101 C102 C103 C40 179.3(2)
C4 C40 C103 C102 -51.3(3)
C4 C40 C103 C104 130.0(3)
C102 C103 C104 C105 4.1(4)
C40 C103 C104 C105 -177.2(2)
C103 C104 C105 C106 -2.2(4)
C104 C105 C106 C101 -2.0(4)
C102 C101 C106 C105 4.1(3)
C10 C101 C106 C105 -178.4(2)
C03 C01 C02 C04 -23.8(5)
C02 C01 C03 C05 38.0(5)
C01 C02 C04 C05 -0.2(6)
C01 C03 C05 C04 -38.7(6)
C02 C04 C05 C03 23.6(6)
